data_7251793
loop_
_publ_author_name
'Konno, Ryunosuke'
'Fujita, Manami'
'Maekawa, Rima'
'Masu, Hyuma'
'Katagiri, Kosuke'

_publ_section_title
;
 Preparation of phosphine oxides with anthrylphenyl, pyrenylphenyl,
 anthrylethynyl, and pyrenylethynyl groups: luminescence properties and
 conformational polymorphs
;
_journal_issue 15
_journal_name_full CrystEngComm
_journal_page_first 2455
_journal_page_last 2467
_journal_paper_doi 10.1039/D5CE00837A
_journal_volume 28
_journal_year 2026
_chemical_formula_moiety 'C34 H23 O P'
_chemical_formula_sum 'C34 H23 O P'
_chemical_formula_weight 478.49
_space_group_crystal_system monoclinic
_space_group_IT_number 14
_space_group_name_Hall '-P 2ybc'
_space_group_name_H-M_alt 'P 1 21/c 1'
_atom_sites_solution_hydrogens geom
_atom_sites_solution_primary direct
_audit_creation_date 2023-11-17
_audit_creation_method
;
Olex2 1.5
(compiled 2023.03.06 svn.rbb2c1857 for OlexSys, GUI svn.r6748)
;
_audit_update_record
;
2025-03-19 deposited with the CCDC.	2026-03-11 downloaded from the CCDC.
;
_cell_angle_alpha 90
_cell_angle_beta 99.788(2)
_cell_angle_gamma 90
_cell_formula_units_Z 4
_cell_length_a 17.2834(4)
_cell_length_b 9.4529(2)
_cell_length_c 14.7171(3)
_cell_measurement_reflns_used 6449
_cell_measurement_temperature 173
_cell_measurement_theta_max 76.5860
_cell_measurement_theta_min 5.1830
_cell_volume 2369.45(9)
_computing_cell_refinement 'CrysAlisPro 1.171.39.46 (Rigaku OD, 2018)'
_computing_data_collection 'CrysAlisPro 1.171.39.46 (Rigaku OD, 2018)'
_computing_data_reduction 'CrysAlisPro 1.171.39.46 (Rigaku OD, 2018)'
_computing_molecular_graphics 'Olex2 1.5 (Dolomanov et al., 2009)'
_computing_publication_material 'Olex2 1.5 (Dolomanov et al., 2009)'
_computing_structure_refinement 'SHELXL 2018/3 (Sheldrick, 2015)'
_computing_structure_solution 'ShelXT (Sheldrick, 2015)'
_diffrn_ambient_temperature 173
_diffrn_detector 'CCD plate'
_diffrn_measured_fraction_theta_full 0.999
_diffrn_measured_fraction_theta_max 0.970
_diffrn_measurement_details
;
List of Runs (angles in degrees, time in seconds):

  # Type    Start    End  Width  t~exp~   \w     \q     \k     \f   Frames
#--------------------------------------------------------------------------
  1  \w     31.00  56.00   0.50   27.10    --    0.00  37.00  90.00   50
  2  \w    -10.00  17.00   0.50   27.10    --    0.00  37.00  90.00   54
  3  \w    -26.00  89.00   0.50   27.10    --    0.00  37.00 150.00  230
  4  \w    -68.00   1.00   0.50   27.10    --    0.00 -37.00-180.00  138
  5  \w     84.00 178.00   0.50  108.42    --  101.00  45.00 -90.00  188
  6  \w     75.00 140.00   0.50  108.42    --  101.00  45.00 150.00  130
  7  \w     74.00 166.00   0.50  108.42    --  101.00  77.00 -60.00  184
  8  \w     75.00 190.00   0.50  108.42    --  101.00  45.00-150.00  230
  9  \w     95.00 178.00   0.50  108.42    --  101.00  45.00-120.00  166
 10  \w     82.00 108.00   0.50  108.42    --  101.00  45.00 120.00   52
 11  \w     61.00 126.00   0.50  108.42    --  101.00 -77.00-180.00  130
;
_diffrn_measurement_device 'four-circle diffractometer'
_diffrn_measurement_device_type 'XtaLAB AFC12 (RINC): Kappa dual home/near'
_diffrn_measurement_method '\w scans'
_diffrn_orient_matrix_type 'CrysAlisPro convention (1999,Acta A55,543-557)'
_diffrn_orient_matrix_UB_11 -0.0777497000
_diffrn_orient_matrix_UB_12 0.0439410000
_diffrn_orient_matrix_UB_13 -0.0609754000
_diffrn_orient_matrix_UB_21 -0.0457131000
_diffrn_orient_matrix_UB_22 -0.0928967000
_diffrn_orient_matrix_UB_23 0.0585378000
_diffrn_orient_matrix_UB_31 -0.0067989000
_diffrn_orient_matrix_UB_32 0.1264567000
_diffrn_orient_matrix_UB_33 0.0643434000
_diffrn_radiation_monochromator mirror
_diffrn_radiation_probe x-ray
_diffrn_radiation_type 'Cu K\a'
_diffrn_radiation_wavelength 1.54184
_diffrn_reflns_av_R_equivalents 0.0316
_diffrn_reflns_av_unetI/netI 0.0363
_diffrn_reflns_Laue_measured_fraction_full 0.999
_diffrn_reflns_Laue_measured_fraction_max 0.970
_diffrn_reflns_limit_h_max 18
_diffrn_reflns_limit_h_min -21
_diffrn_reflns_limit_k_max 11
_diffrn_reflns_limit_k_min -11
_diffrn_reflns_limit_l_max 17
_diffrn_reflns_limit_l_min -18
_diffrn_reflns_number 13136
_diffrn_reflns_point_group_measured_fraction_full 0.999
_diffrn_reflns_point_group_measured_fraction_max 0.970
_diffrn_reflns_theta_full 67.684
_diffrn_reflns_theta_max 77.415
_diffrn_reflns_theta_min 5.194
_diffrn_source 'micro-focus sealed X-ray tube'
_diffrn_source_type 'Rigaku (Cu) X-ray Source'
_exptl_absorpt_coefficient_mu 1.225
_exptl_absorpt_correction_T_max 1.00000
_exptl_absorpt_correction_T_min 0.92359
_exptl_absorpt_correction_type multi-scan
_exptl_absorpt_process_details
;
CrysAlisPro 1.171.39.46 (Rigaku Oxford Diffraction, 2018)
Empirical absorption correction using spherical harmonics,
 implemented in SCALE3 ABSPACK scaling algorithm.
;
_exptl_crystal_colour 'clear light yellow'
_exptl_crystal_colour_lustre clear
_exptl_crystal_colour_modifier light
_exptl_crystal_colour_primary yellow
_exptl_crystal_density_diffrn 1.341
_exptl_crystal_description plate
_exptl_crystal_F_000 1000
_exptl_crystal_size_max 0.1
_exptl_crystal_size_mid 0.05
_exptl_crystal_size_min 0.01
_refine_diff_density_max 0.275
_refine_diff_density_min -0.329
_refine_diff_density_rms 0.041
_refine_ls_extinction_method none
_refine_ls_goodness_of_fit_ref 1.049
_refine_ls_hydrogen_treatment constr
_refine_ls_matrix_type full
_refine_ls_number_parameters 325
_refine_ls_number_reflns 4881
_refine_ls_number_restraints 0
_refine_ls_restrained_S_all 1.049
_refine_ls_R_factor_all 0.0460
_refine_ls_R_factor_gt 0.0382
_refine_ls_shift/su_max 0.000
_refine_ls_shift/su_mean 0.000
_refine_ls_structure_factor_coef Fsqd
_refine_ls_weighting_details 'w=1/[\s^2^(Fo^2^)+(0.1000P)^2^] where P=(Fo^2^+2Fc^2^)/3'
_refine_ls_weighting_scheme calc
_refine_ls_wR_factor_gt 0.1282
_refine_ls_wR_factor_ref 0.1352
_reflns_Friedel_coverage 0.000
_reflns_number_gt 4160
_reflns_number_total 4881
_reflns_threshold_expression 'I > 2\s(I)'
_cod_data_source_file d5ce00837a2.cif
_cod_data_source_block exp_1443
_cod_depositor_comments 'Adding full bibliography for 7251788--7251793.cif.'
_cod_original_cell_volume 2369.48(10)
_cod_database_code 7251793
_shelx_shelxl_version_number 2018/3
_chemical_oxdiff_formula C34H23OP
_shelx_space_group_comment
;
The symmetry employed for this shelxl refinement is uniquely defined
by the following loop, which should always be used as a source of
symmetry information in preference to the above space-group names.
They are only intended as comments.
;
_reflns_odcompleteness_completeness 99.91
_reflns_odcompleteness_iscentric 1
_reflns_odcompleteness_theta 68.13
_olex2_refinement_description
;
1. Fixed Uiso
 At 1.2 times of:
  All C(H) groups
2.a Aromatic/amide H refined with riding coordinates:
 C2(H2), C3(H3), C6(H6), C5(H5), C12(H12), C14(H14), C15(H15), C21(H21),
 C18(H18), C31(H31), C20(H20), C8(H8), C16(H16), C30(H30), C11(H11), C17(H17),
 C9(H9), C23(H23), C10(H10), C24(H24), C28(H28), C26(H26), C27(H27)
;
_olex2_submission_special_instructions 'No special instructions were received'
_oxdiff_exptl_absorpt_empirical_details
;
Empirical correction (ABSPACK) includes:
- Absorption correction using spherical harmonics
- Frame scaling
;
_oxdiff_exptl_absorpt_empirical_full_max 1.176
_oxdiff_exptl_absorpt_empirical_full_min 0.871

loop_
_space_group_symop_operation_xyz
'x, y, z'
'-x, y+1/2, -z+1/2'
'-x, -y, -z'
'x, -y-1/2, z-1/2'

loop_
_atom_site_label
_atom_site_type_symbol
_atom_site_fract_x
_atom_site_fract_y
_atom_site_fract_z
_atom_site_U_iso_or_equiv
_atom_site_adp_type
_atom_site_occupancy
_atom_site_site_symmetry_order
_atom_site_calc_flag
_atom_site_refinement_flags_posn
_atom_site_refinement_flags_adp
_atom_site_refinement_flags_occupancy
_atom_site_disorder_assembly
_atom_site_disorder_group
P1 P 0.08538(2) 0.19128(4) 0.22236(2) 0.02606(13) Uani 1 1 d . . . . .
O1 O 0.00234(6) 0.23732(12) 0.21257(7) 0.0338(3) Uani 1 1 d . . . . .
C2 C 0.11866(9) 0.47607(16) 0.23255(9) 0.0271(3) Uani 1 1 d . . . . .
H2 H 0.063267 0.486314 0.225290 0.033 Uiso 1 1 calc R U . . .
C3 C 0.16629(9) 0.59570(16) 0.24240(9) 0.0281(3) Uani 1 1 d . . . . .
H3 H 0.143155 0.686991 0.241192 0.034 Uiso 1 1 calc R U . . .
C13 C 0.10686(9) 0.08340(16) 0.12840(9) 0.0279(3) Uani 1 1 d . . . . .
C7 C 0.11525(9) 0.08781(16) 0.32523(10) 0.0279(3) Uani 1 1 d . . . . .
C1 C 0.15166(9) 0.34085(16) 0.23325(9) 0.0265(3) Uani 1 1 d . . . . .
C4 C 0.24770(9) 0.58249(16) 0.25402(9) 0.0285(3) Uani 1 1 d . . . . .
C6 C 0.23327(9) 0.32733(17) 0.24554(10) 0.0310(3) Uani 1 1 d . . . . .
H6 H 0.256477 0.236076 0.247042 0.037 Uiso 1 1 calc R U . . .
C32 C 0.36357(9) 0.72615(16) 0.33257(10) 0.0296(3) Uani 1 1 d . . . . .
C5 C 0.28048(9) 0.44688(17) 0.25556(11) 0.0327(3) Uani 1 1 d . . . . .
H5 H 0.335907 0.436594 0.263594 0.039 Uiso 1 1 calc R U . . .
C19 C 0.29972(9) 0.70940(17) 0.25931(10) 0.0299(3) Uani 1 1 d . . . . .
C33 C 0.41781(9) 0.83813(17) 0.32792(10) 0.0298(3) Uani 1 1 d . . . . .
C12 C 0.17776(10) -0.00649(18) 0.33582(11) 0.0337(3) Uani 1 1 d . . . . .
H12 H 0.205126 -0.023038 0.286044 0.040 Uiso 1 1 calc R U . . .
C14 C 0.06983(10) -0.04846(17) 0.11526(10) 0.0322(3) Uani 1 1 d . . . . .
H14 H 0.039787 -0.082959 0.158926 0.039 Uiso 1 1 calc R U . . .
C22 C 0.40501(10) 0.93681(18) 0.25377(11) 0.0331(3) Uani 1 1 d . . . . .
C15 C 0.07718(10) -0.12851(18) 0.03829(10) 0.0350(4) Uani 1 1 d . . . . .
H15 H 0.051956 -0.217928 0.029318 0.042 Uiso 1 1 calc R U . . .
C34 C 0.48675(9) 0.84936(18) 0.39640(10) 0.0332(3) Uani 1 1 d . . . . .
C21 C 0.33860(10) 0.92089(18) 0.18571(11) 0.0341(4) Uani 1 1 d . . . . .
H21 H 0.328296 0.987928 0.137063 0.041 Uiso 1 1 calc R U . . .
C29 C 0.50024(10) 0.75161(19) 0.47106(11) 0.0364(4) Uani 1 1 d . . . . .
C18 C 0.15200(10) 0.13106(18) 0.06468(10) 0.0334(3) Uani 1 1 d . . . . .
H18 H 0.178202 0.219588 0.073644 0.040 Uiso 1 1 calc R U . . .
C31 C 0.37594(10) 0.63646(18) 0.41234(11) 0.0346(4) Uani 1 1 d . . . . .
H31 H 0.337929 0.566390 0.419104 0.042 Uiso 1 1 calc R U . . .
C20 C 0.28770(9) 0.80869(17) 0.18834(11) 0.0328(3) Uani 1 1 d . . . . .
H20 H 0.243494 0.799080 0.140642 0.039 Uiso 1 1 calc R U . . .
C8 C 0.07505(10) 0.10935(19) 0.39844(11) 0.0365(4) Uani 1 1 d . . . . .
H8 H 0.031521 0.172132 0.391418 0.044 Uiso 1 1 calc R U . . .
C16 C 0.12078(11) -0.07949(18) -0.02537(10) 0.0369(4) Uani 1 1 d . . . . .
H16 H 0.124678 -0.134392 -0.078474 0.044 Uiso 1 1 calc R U . . .
C25 C 0.54295(10) 0.9564(2) 0.38952(12) 0.0389(4) Uani 1 1 d . . . . .
C30 C 0.44048(10) 0.64932(19) 0.47817(11) 0.0368(4) Uani 1 1 d . . . . .
H30 H 0.446298 0.588910 0.530478 0.044 Uiso 1 1 calc R U . . .
C11 C 0.20035(11) -0.07663(19) 0.41900(12) 0.0396(4) Uani 1 1 d . . . . .
H11 H 0.242687 -0.142030 0.426002 0.048 Uiso 1 1 calc R U . . .
C17 C 0.15874(11) 0.04902(19) -0.01214(10) 0.0377(4) Uani 1 1 d . . . . .
H17 H 0.189562 0.081660 -0.055542 0.045 Uiso 1 1 calc R U . . .
C9 C 0.09810(11) 0.0400(2) 0.48112(11) 0.0407(4) Uani 1 1 d . . . . .
H9 H 0.070415 0.055172 0.530778 0.049 Uiso 1 1 calc R U . . .
C23 C 0.46162(11) 1.0481(2) 0.25130(12) 0.0402(4) Uani 1 1 d . . . . .
H23 H 0.452796 1.116467 0.203322 0.048 Uiso 1 1 calc R U . . .
C10 C 0.16087(11) -0.0508(2) 0.49176(11) 0.0408(4) Uani 1 1 d . . . . .
H10 H 0.177386 -0.096280 0.549355 0.049 Uiso 1 1 calc R U . . .
C24 C 0.52671(11) 1.0570(2) 0.31573(12) 0.0428(4) Uani 1 1 d . . . . .
H24 H 0.562853 1.131692 0.312285 0.051 Uiso 1 1 calc R U . . .
C28 C 0.56985(11) 0.7601(2) 0.53449(13) 0.0461(4) Uani 1 1 d . . . . .
H28 H 0.579210 0.695521 0.584606 0.055 Uiso 1 1 calc R U . . .
C26 C 0.61199(11) 0.9603(2) 0.45398(14) 0.0488(5) Uani 1 1 d . . . . .
H26 H 0.650214 1.030908 0.449238 0.059 Uiso 1 1 calc R U . . .
C27 C 0.62557(12) 0.8623(2) 0.52492(14) 0.0515(5) Uani 1 1 d . . . . .
H27 H 0.673501 0.865111 0.567455 0.062 Uiso 1 1 calc R U . . .

loop_
_atom_site_aniso_label
_atom_site_aniso_U_11
_atom_site_aniso_U_22
_atom_site_aniso_U_33
_atom_site_aniso_U_23
_atom_site_aniso_U_13
_atom_site_aniso_U_12
P1 0.0274(2) 0.0260(2) 0.0250(2) -0.00182(13) 0.00493(14) -0.00209(14)
O1 0.0277(5) 0.0337(6) 0.0400(6) -0.0022(5) 0.0060(4) -0.0005(5)
C2 0.0284(7) 0.0299(8) 0.0235(6) -0.0003(5) 0.0055(5) -0.0011(6)
C3 0.0314(7) 0.0284(8) 0.0248(6) -0.0008(5) 0.0056(5) 0.0009(6)
C13 0.0309(7) 0.0282(8) 0.0239(7) -0.0002(5) 0.0026(5) 0.0004(6)
C7 0.0318(8) 0.0261(7) 0.0261(7) -0.0021(5) 0.0058(6) -0.0049(6)
C1 0.0287(7) 0.0290(7) 0.0217(6) -0.0008(5) 0.0042(5) -0.0019(6)
C4 0.0308(7) 0.0293(8) 0.0251(7) -0.0015(5) 0.0043(5) -0.0030(6)
C6 0.0311(8) 0.0266(8) 0.0353(8) -0.0012(6) 0.0060(6) 0.0001(6)
C32 0.0307(8) 0.0282(8) 0.0303(7) -0.0025(6) 0.0068(6) -0.0011(6)
C5 0.0266(7) 0.0329(8) 0.0383(8) -0.0015(6) 0.0049(6) -0.0006(6)
C19 0.0293(7) 0.0292(8) 0.0319(7) -0.0035(6) 0.0072(6) -0.0002(6)
C33 0.0305(7) 0.0297(8) 0.0304(7) -0.0033(6) 0.0088(6) -0.0011(6)
C12 0.0364(8) 0.0332(8) 0.0317(7) -0.0002(6) 0.0065(6) 0.0016(7)
C14 0.0363(8) 0.0314(8) 0.0293(7) -0.0011(6) 0.0071(6) -0.0024(6)
C22 0.0365(8) 0.0316(8) 0.0333(7) -0.0009(6) 0.0116(6) -0.0032(7)
C15 0.0424(9) 0.0306(8) 0.0317(8) -0.0048(6) 0.0053(6) -0.0021(7)
C34 0.0328(8) 0.0344(9) 0.0329(8) -0.0047(6) 0.0069(6) -0.0013(6)
C21 0.0385(9) 0.0338(9) 0.0308(7) 0.0040(6) 0.0082(6) 0.0005(7)
C29 0.0362(8) 0.0364(9) 0.0353(8) -0.0029(7) 0.0024(6) 0.0013(7)
C18 0.0407(9) 0.0311(8) 0.0289(7) 0.0006(6) 0.0074(6) -0.0045(7)
C31 0.0371(8) 0.0318(8) 0.0350(8) 0.0012(6) 0.0064(6) -0.0040(7)
C20 0.0324(8) 0.0349(9) 0.0308(7) -0.0018(6) 0.0043(6) -0.0008(6)
C8 0.0402(9) 0.0398(9) 0.0311(7) -0.0032(7) 0.0106(6) -0.0015(7)
C16 0.0487(10) 0.0367(9) 0.0256(7) -0.0037(6) 0.0074(6) 0.0033(7)
C25 0.0369(9) 0.0402(10) 0.0404(9) -0.0052(7) 0.0089(7) -0.0062(7)
C30 0.0416(9) 0.0355(9) 0.0324(8) 0.0035(6) 0.0032(6) -0.0007(7)
C11 0.0432(9) 0.0342(9) 0.0395(9) 0.0030(7) 0.0014(7) 0.0011(7)
C17 0.0493(10) 0.0388(9) 0.0271(7) 0.0026(6) 0.0126(7) -0.0003(7)
C9 0.0506(10) 0.0468(10) 0.0264(7) -0.0006(7) 0.0113(7) -0.0077(8)
C23 0.0466(10) 0.0387(10) 0.0378(8) 0.0028(7) 0.0142(7) -0.0091(8)
C10 0.0527(10) 0.0404(10) 0.0269(7) 0.0052(7) -0.0005(7) -0.0099(8)
C24 0.0431(10) 0.0423(10) 0.0450(9) -0.0006(8) 0.0133(7) -0.0139(8)
C28 0.0434(10) 0.0488(11) 0.0422(9) -0.0004(8) -0.0036(8) 0.0000(8)
C26 0.0384(10) 0.0538(12) 0.0525(10) -0.0051(9) 0.0026(8) -0.0140(9)
C27 0.0392(10) 0.0589(13) 0.0515(11) -0.0040(9) -0.0067(8) -0.0059(9)

loop_
_atom_type_symbol
_atom_type_description
_atom_type_scat_dispersion_real
_atom_type_scat_dispersion_imag
_atom_type_scat_source
C C 0.0181 0.0091 'International Tables Vol C Tables 4.2.6.8 and 6.1.1.4'
H H 0.0000 0.0000 'International Tables Vol C Tables 4.2.6.8 and 6.1.1.4'
O O 0.0492 0.0322 'International Tables Vol C Tables 4.2.6.8 and 6.1.1.4'
P P 0.2955 0.4335 'International Tables Vol C Tables 4.2.6.8 and 6.1.1.4'

loop_
_geom_angle_atom_site_label_1
_geom_angle_atom_site_label_2
_geom_angle_atom_site_label_3
_geom_angle
_geom_angle_site_symmetry_1
_geom_angle_site_symmetry_3
_geom_angle_publ_flag
O1 P1 C13 114.37(7) . . ?
O1 P1 C7 112.02(7) . . ?
O1 P1 C1 111.52(7) . . ?
C13 P1 C1 107.43(7) . . ?
C7 P1 C13 105.65(7) . . ?
C7 P1 C1 105.25(7) . . ?
C3 C2 H2 119.7 . . ?
C3 C2 C1 120.56(13) . . ?
C1 C2 H2 119.7 . . ?
C2 C3 H3 119.8 . . ?
C2 C3 C4 120.46(14) . . ?
C4 C3 H3 119.8 . . ?
C14 C13 P1 117.38(11) . . ?
C18 C13 P1 122.97(12) . . ?
C18 C13 C14 119.37(14) . . ?
C12 C7 P1 123.28(11) . . ?
C12 C7 C8 119.20(14) . . ?
C8 C7 P1 117.46(12) . . ?
C2 C1 P1 117.52(11) . . ?
C6 C1 P1 123.37(12) . . ?
C6 C1 C2 119.07(14) . . ?
C3 C4 C5 118.77(14) . . ?
C3 C4 C19 121.38(14) . . ?
C5 C4 C19 119.75(13) . . ?
C1 C6 H6 119.9 . . ?
C5 C6 C1 120.14(14) . . ?
C5 C6 H6 119.9 . . ?
C19 C32 C33 118.78(14) . . ?
C19 C32 C31 123.10(14) . . ?
C33 C32 C31 118.11(14) . . ?
C4 C5 H5 119.5 . . ?
C6 C5 C4 121.00(14) . . ?
C6 C5 H5 119.5 . . ?
C32 C19 C4 120.97(14) . . ?
C20 C19 C4 119.36(13) . . ?
C20 C19 C32 119.57(14) . . ?
C32 C33 C22 120.41(14) . . ?
C32 C33 C34 119.92(14) . . ?
C22 C33 C34 119.64(14) . . ?
C7 C12 H12 119.9 . . ?
C11 C12 C7 120.14(15) . . ?
C11 C12 H12 119.9 . . ?
C13 C14 H14 120.1 . . ?
C15 C14 C13 119.73(14) . . ?
C15 C14 H14 120.1 . . ?
C33 C22 C23 118.67(15) . . ?
C21 C22 C33 118.71(14) . . ?
C21 C22 C23 122.61(15) . . ?
C14 C15 H15 119.7 . . ?
C16 C15 C14 120.57(15) . . ?
C16 C15 H15 119.7 . . ?
C29 C34 C33 120.26(15) . . ?
C25 C34 C33 120.14(15) . . ?
C25 C34 C29 119.59(15) . . ?
C22 C21 H21 119.6 . . ?
C20 C21 C22 120.76(15) . . ?
C20 C21 H21 119.6 . . ?
C34 C29 C30 117.97(15) . . ?
C28 C29 C34 119.26(17) . . ?
C28 C29 C30 122.76(17) . . ?
C13 C18 H18 120.0 . . ?
C17 C18 C13 120.03(15) . . ?
C17 C18 H18 120.0 . . ?
C32 C31 H31 119.2 . . ?
C30 C31 C32 121.54(15) . . ?
C30 C31 H31 119.2 . . ?
C19 C20 H20 119.2 . . ?
C21 C20 C19 121.55(15) . . ?
C21 C20 H20 119.2 . . ?
C7 C8 H8 119.8 . . ?
C9 C8 C7 120.36(16) . . ?
C9 C8 H8 119.8 . . ?
C15 C16 H16 119.9 . . ?
C15 C16 C17 120.15(15) . . ?
C17 C16 H16 119.9 . . ?
C34 C25 C24 118.59(15) . . ?
C26 C25 C34 119.20(17) . . ?
C26 C25 C24 122.21(17) . . ?
C29 C30 H30 119.1 . . ?
C31 C30 C29 121.71(15) . . ?
C31 C30 H30 119.1 . . ?
C12 C11 H11 120.1 . . ?
C10 C11 C12 119.70(17) . . ?
C10 C11 H11 120.1 . . ?
C18 C17 H17 119.9 . . ?
C16 C17 C18 120.13(15) . . ?
C16 C17 H17 119.9 . . ?
C8 C9 H9 119.9 . . ?
C10 C9 C8 120.15(15) . . ?
C10 C9 H9 119.9 . . ?
C22 C23 H23 119.4 . . ?
C24 C23 C22 121.16(17) . . ?
C24 C23 H23 119.4 . . ?
C11 C10 H10 119.8 . . ?
C9 C10 C11 120.40(15) . . ?
C9 C10 H10 119.8 . . ?
C25 C24 H24 119.2 . . ?
C23 C24 C25 121.68(16) . . ?
C23 C24 H24 119.2 . . ?
C29 C28 H28 119.8 . . ?
C27 C28 C29 120.46(18) . . ?
C27 C28 H28 119.8 . . ?
C25 C26 H26 119.6 . . ?
C27 C26 C25 120.76(18) . . ?
C27 C26 H26 119.6 . . ?
C28 C27 H27 119.7 . . ?
C26 C27 C28 120.67(17) . . ?
C26 C27 H27 119.7 . . ?

loop_
_geom_bond_atom_site_label_1
_geom_bond_atom_site_label_2
_geom_bond_distance
_geom_bond_site_symmetry_2
_geom_bond_publ_flag
P1 O1 1.4832(11) . ?
P1 C13 1.8067(15) . ?
P1 C7 1.8027(15) . ?
P1 C1 1.8095(15) . ?
C2 H2 0.9500 . ?
C2 C3 1.392(2) . ?
C2 C1 1.399(2) . ?
C3 H3 0.9500 . ?
C3 C4 1.394(2) . ?
C13 C14 1.399(2) . ?
C13 C18 1.393(2) . ?
C7 C12 1.389(2) . ?
C7 C8 1.393(2) . ?
C1 C6 1.397(2) . ?
C4 C5 1.400(2) . ?
C4 C19 1.493(2) . ?
C6 H6 0.9500 . ?
C6 C5 1.387(2) . ?
C32 C19 1.414(2) . ?
C32 C33 1.423(2) . ?
C32 C31 1.434(2) . ?
C5 H5 0.9500 . ?
C19 C20 1.393(2) . ?
C33 C22 1.424(2) . ?
C33 C34 1.428(2) . ?
C12 H12 0.9500 . ?
C12 C11 1.389(2) . ?
C14 H14 0.9500 . ?
C14 C15 1.386(2) . ?
C22 C21 1.397(2) . ?
C22 C23 1.442(2) . ?
C15 H15 0.9500 . ?
C15 C16 1.378(2) . ?
C34 C29 1.424(2) . ?
C34 C25 1.418(2) . ?
C21 H21 0.9500 . ?
C21 C20 1.383(2) . ?
C29 C30 1.432(2) . ?
C29 C28 1.394(2) . ?
C18 H18 0.9500 . ?
C18 C17 1.392(2) . ?
C31 H31 0.9500 . ?
C31 C30 1.353(2) . ?
C20 H20 0.9500 . ?
C8 H8 0.9500 . ?
C8 C9 1.380(2) . ?
C16 H16 0.9500 . ?
C16 C17 1.379(2) . ?
C25 C24 1.434(3) . ?
C25 C26 1.393(2) . ?
C30 H30 0.9500 . ?
C11 H11 0.9500 . ?
C11 C10 1.386(3) . ?
C17 H17 0.9500 . ?
C9 H9 0.9500 . ?
C9 C10 1.371(3) . ?
C23 H23 0.9500 . ?
C23 C24 1.345(3) . ?
C10 H10 0.9500 . ?
C24 H24 0.9500 . ?
C28 H28 0.9500 . ?
C28 C27 1.388(3) . ?
C26 H26 0.9500 . ?
C26 C27 1.386(3) . ?
C27 H27 0.9500 . ?

loop_
_geom_torsion_atom_site_label_1
_geom_torsion_atom_site_label_2
_geom_torsion_atom_site_label_3
_geom_torsion_atom_site_label_4
_geom_torsion
_geom_torsion_site_symmetry_1
_geom_torsion_site_symmetry_2
_geom_torsion_site_symmetry_3
_geom_torsion_site_symmetry_4
_geom_torsion_publ_flag
P1 C13 C14 C15 172.76(12) . . . . ?
P1 C13 C18 C17 -172.48(13) . . . . ?
P1 C7 C12 C11 176.26(13) . . . . ?
P1 C7 C8 C9 -176.01(13) . . . . ?
P1 C1 C6 C5 -178.46(11) . . . . ?
O1 P1 C13 C14 -64.05(14) . . . . ?
O1 P1 C13 C18 109.79(14) . . . . ?
O1 P1 C7 C12 157.30(13) . . . . ?
O1 P1 C7 C8 -25.49(15) . . . . ?
O1 P1 C1 C2 0.85(13) . . . . ?
O1 P1 C1 C6 178.44(11) . . . . ?
C2 C3 C4 C5 0.0(2) . . . . ?
C2 C3 C4 C19 176.45(13) . . . . ?
C2 C1 C6 C5 -0.9(2) . . . . ?
C3 C2 C1 P1 178.77(10) . . . . ?
C3 C2 C1 C6 1.1(2) . . . . ?
C3 C4 C5 C6 0.2(2) . . . . ?
C3 C4 C19 C32 128.53(15) . . . . ?
C3 C4 C19 C20 -55.0(2) . . . . ?
C13 P1 C7 C12 32.15(15) . . . . ?
C13 P1 C7 C8 -150.63(13) . . . . ?
C13 P1 C1 C2 126.92(11) . . . . ?
C13 P1 C1 C6 -55.49(14) . . . . ?
C13 C14 C15 C16 0.1(2) . . . . ?
C13 C18 C17 C16 0.0(3) . . . . ?
C7 P1 C13 C14 59.63(13) . . . . ?
C7 P1 C13 C18 -126.54(14) . . . . ?
C7 P1 C1 C2 -120.84(11) . . . . ?
C7 P1 C1 C6 56.76(13) . . . . ?
C7 C12 C11 C10 -0.8(3) . . . . ?
C7 C8 C9 C10 0.0(3) . . . . ?
C1 P1 C13 C14 171.60(11) . . . . ?
C1 P1 C13 C18 -14.56(16) . . . . ?
C1 P1 C7 C12 -81.34(14) . . . . ?
C1 P1 C7 C8 95.87(13) . . . . ?
C1 C2 C3 C4 -0.6(2) . . . . ?
C1 C6 C5 C4 0.3(2) . . . . ?
C4 C19 C20 C21 -173.91(14) . . . . ?
C32 C19 C20 C21 2.6(2) . . . . ?
C32 C33 C22 C21 -0.4(2) . . . . ?
C32 C33 C22 C23 -179.61(15) . . . . ?
C32 C33 C34 C29 -2.0(2) . . . . ?
C32 C33 C34 C25 176.81(14) . . . . ?
C32 C31 C30 C29 -0.9(3) . . . . ?
C5 C4 C19 C32 -55.1(2) . . . . ?
C5 C4 C19 C20 121.37(16) . . . . ?
C19 C4 C5 C6 -176.34(14) . . . . ?
C19 C32 C33 C22 4.1(2) . . . . ?
C19 C32 C33 C34 -174.05(14) . . . . ?
C19 C32 C31 C30 175.44(16) . . . . ?
C33 C32 C19 C4 171.30(13) . . . . ?
C33 C32 C19 C20 -5.1(2) . . . . ?
C33 C32 C31 C30 -5.3(2) . . . . ?
C33 C22 C21 C20 -2.3(2) . . . . ?
C33 C22 C23 C24 2.1(3) . . . . ?
C33 C34 C29 C30 -4.1(2) . . . . ?
C33 C34 C29 C28 176.73(16) . . . . ?
C33 C34 C25 C24 3.5(2) . . . . ?
C33 C34 C25 C26 -176.18(16) . . . . ?
C12 C7 C8 C9 1.3(2) . . . . ?
C12 C11 C10 C9 2.1(3) . . . . ?
C14 C13 C18 C17 1.2(2) . . . . ?
C14 C15 C16 C17 1.1(3) . . . . ?
C22 C33 C34 C29 179.86(14) . . . . ?
C22 C33 C34 C25 -1.3(2) . . . . ?
C22 C21 C20 C19 1.2(2) . . . . ?
C22 C23 C24 C25 0.1(3) . . . . ?
C15 C16 C17 C18 -1.2(3) . . . . ?
C34 C33 C22 C21 177.74(14) . . . . ?
C34 C33 C22 C23 -1.5(2) . . . . ?
C34 C29 C30 C31 5.6(2) . . . . ?
C34 C29 C28 C27 -0.2(3) . . . . ?
C34 C25 C24 C23 -3.0(3) . . . . ?
C34 C25 C26 C27 -0.9(3) . . . . ?
C21 C22 C23 C24 -177.08(17) . . . . ?
C29 C34 C25 C24 -177.66(16) . . . . ?
C29 C34 C25 C26 2.6(3) . . . . ?
C29 C28 C27 C26 2.0(3) . . . . ?
C18 C13 C14 C15 -1.3(2) . . . . ?
C31 C32 C19 C4 -9.5(2) . . . . ?
C31 C32 C19 C20 174.08(15) . . . . ?
C31 C32 C33 C22 -175.20(14) . . . . ?
C31 C32 C33 C34 6.7(2) . . . . ?
C8 C7 C12 C11 -0.9(2) . . . . ?
C8 C9 C10 C11 -1.7(3) . . . . ?
C25 C34 C29 C30 177.06(15) . . . . ?
C25 C34 C29 C28 -2.1(2) . . . . ?
C25 C26 C27 C28 -1.5(3) . . . . ?
C30 C29 C28 C27 -179.33(18) . . . . ?
C23 C22 C21 C20 176.91(16) . . . . ?
C24 C25 C26 C27 179.43(19) . . . . ?
C28 C29 C30 C31 -175.23(18) . . . . ?
C26 C25 C24 C23 176.72(19) . . . . ?
